data_7229344
loop_
_publ_author_name
'Jensen, Torsten T.'
'Potticary, Jason'
'Terry, Lui R.'
'Bruce Macdonald, Hannah E.'
'Brandenburg, Jan Gerit'
'Hall, Simon R.'

_publ_section_title
;
 Polymorphism in crystals of bis(4-bromophenyl)fumaronitrile through
 vapour phase growth
;
_journal_name_full CrystEngComm
_journal_paper_doi 10.1039/C7CE01543G
_journal_year 2017
_chemical_formula_moiety '2(C8 H4 Br N)'
_chemical_formula_sum 'C16 H8 Br2 N2'
_chemical_formula_weight 388.06
_chemical_melting_point 493
_chemical_name_systematic Bis(4-bromophenyl)fumaronitrile
_space_group_crystal_system triclinic
_space_group_IT_number 2
_space_group_name_Hall '-P 1'
_space_group_name_H-M_alt 'P -1'
_symmetry_space_group_name_Hall '-P 1'
_symmetry_space_group_name_H-M 'P -1'
_atom_sites_solution_hydrogens geom
_atom_sites_solution_primary iterative
_audit_creation_date 2017-01-10
_audit_creation_method
;
Olex2 1.2
(compiled 2017.01.04 svn.r3372 for OlexSys, GUI svn.r5289)
;
_audit_update_record
;
2017-07-19 deposited with the CCDC.
2017-10-10 downloaded from the CCDC.
;
_cell_angle_alpha 90.217(3)
_cell_angle_beta 93.186(3)
_cell_angle_gamma 98.738(2)
_cell_formula_units_Z 2
_cell_length_a 3.87260(10)
_cell_length_b 10.7671(4)
_cell_length_c 16.5188(6)
_cell_measurement_reflns_used 5106
_cell_measurement_temperature 100
_cell_measurement_theta_max 27.85
_cell_measurement_theta_min 2.26
_cell_volume 679.68(4)
_computing_cell_refinement 'SAINT v8.37A (Bruker, 2015)'
_computing_data_reduction 'SAINT v8.37A (Bruker, 2015)'
_computing_molecular_graphics 'Olex2 (Dolomanov et al., 2009)'
_computing_publication_material 'Olex2 (Dolomanov et al., 2009)'
_computing_structure_refinement 'ShelXL (Sheldrick, 2015)'
_computing_structure_solution
;
Superflip (Palatinus & Chapuis, 2007;Palatinus & van der Lee, 2008;
Palatinus et al., 2012)
;
_diffrn_ambient_temperature 100.0
_diffrn_detector 'Bruker area detector'
_diffrn_detector_type 'CCD area detector'
_diffrn_measured_fraction_theta_full 0.994
_diffrn_measured_fraction_theta_max 0.992
_diffrn_measurement_device 'Bruker Apex II kappa CCD area detector'
_diffrn_measurement_device_type 'Bruker Apex II kappa CCD area detector'
_diffrn_measurement_method '\f and \w scans'
_diffrn_radiation_monochromator graphite
_diffrn_radiation_type MoK\a
_diffrn_radiation_wavelength 0.71073
_diffrn_reflns_av_R_equivalents 0.0277
_diffrn_reflns_av_unetI/netI 0.0275
_diffrn_reflns_Laue_measured_fraction_full 0.994
_diffrn_reflns_Laue_measured_fraction_max 0.992
_diffrn_reflns_limit_h_max 5
_diffrn_reflns_limit_h_min -4
_diffrn_reflns_limit_k_max 14
_diffrn_reflns_limit_k_min -14
_diffrn_reflns_limit_l_max 21
_diffrn_reflns_limit_l_min -21
_diffrn_reflns_number 11146
_diffrn_reflns_point_group_measured_fraction_full 0.994
_diffrn_reflns_point_group_measured_fraction_max 0.992
_diffrn_reflns_theta_full 25.242
_diffrn_reflns_theta_max 27.881
_diffrn_reflns_theta_min 1.235
_diffrn_source 'fine-focus sealed tube'
_diffrn_standards_number 0
_exptl_absorpt_coefficient_mu 5.952
_exptl_absorpt_correction_T_max 0.7456
_exptl_absorpt_correction_T_min 0.5294
_exptl_absorpt_correction_type multi-scan
_exptl_absorpt_process_details
'SADABS-2014/5 (Bruker,2014/5) was used for absorption correction. wR2(int) was 0.0675 before and 0.0382 after correction. The Ratio of minimum to maximum transmission is 0.7100. The \l/2 correction factor is Not present.'
_exptl_crystal_colour 'light green'
_exptl_crystal_colour_lustre clear
_exptl_crystal_colour_modifier light
_exptl_crystal_colour_primary green
_exptl_crystal_density_diffrn 1.896
_exptl_crystal_description needle
_exptl_crystal_F_000 376
_exptl_crystal_preparation Luminescent
_exptl_crystal_recrystallization_method Sublimation
_exptl_crystal_size_max 0.43
_exptl_crystal_size_mid 0.404
_exptl_crystal_size_min 0.198
_refine_diff_density_max 1.297
_refine_diff_density_min -0.862
_refine_diff_density_rms 0.130
_refine_ls_extinction_method none
_refine_ls_goodness_of_fit_ref 1.209
_refine_ls_hydrogen_treatment constr
_refine_ls_matrix_type full
_refine_ls_number_parameters 181
_refine_ls_number_reflns 3207
_refine_ls_number_restraints 0
_refine_ls_restrained_S_all 1.209
_refine_ls_R_factor_all 0.0420
_refine_ls_R_factor_gt 0.0365
_refine_ls_shift/su_max 0.001
_refine_ls_shift/su_mean 0.000
_refine_ls_structure_factor_coef Fsqd
_refine_ls_weighting_details 'w=1/[\s^2^(Fo^2^)+4.4441P] where P=(Fo^2^+2Fc^2^)/3'
_refine_ls_weighting_scheme calc
_refine_ls_wR_factor_gt 0.0902
_refine_ls_wR_factor_ref 0.0918
_reflns_Friedel_coverage 0.000
_reflns_number_gt 2853
_reflns_number_total 3207
_reflns_threshold_expression 'I > 2\s(I)'
_cod_data_source_file c7ce01543g2.cif
_cod_data_source_block brfn_pvt_2
_cod_database_code 7229344
_shelxl_version_number 2013-4
_shelx_space_group_comment
;
The symmetry employed for this shelxl refinement is uniquely defined
by the following loop, which should always be used as a source of
symmetry information in preference to the above space-group names.
They are only intended as comments.
;
_olex2_refinement_description
;
1. Fixed Uiso
 At 1.2 times of:
  All C(H) groups
2.a Aromatic/amide H refined with riding coordinates:
 C2(H2), C3(H3), C5(H5), C6(H6), C10(H10), C11(H11), C13(H13), C14(H14)
;
_olex2_submission_special_instructions 'No special instructions were received'

loop_
_space_group_symop_operation_xyz
'x, y, z'
'-x, -y, -z'

loop_
_atom_site_label
_atom_site_type_symbol
_atom_site_fract_x
_atom_site_fract_y
_atom_site_fract_z
_atom_site_U_iso_or_equiv
_atom_site_adp_type
_atom_site_occupancy
_atom_site_site_symmetry_order
_atom_site_calc_flag
_atom_site_refinement_flags_posn
Br1 Br 0.51502(13) 0.55106(4) 0.33068(3) 0.02291(13) Uani 1 1 d .
C1 C 0.5170(11) 0.3865(4) 0.3700(3) 0.0156(8) Uani 1 1 d .
C2 C 0.6583(11) 0.3728(4) 0.4479(3) 0.0163(8) Uani 1 1 d .
H2 H 0.7487 0.4449 0.4801 0.020 Uiso 1 1 calc R
C3 C 0.6673(11) 0.2540(4) 0.4786(3) 0.0169(9) Uani 1 1 d .
H3 H 0.7655 0.2442 0.5317 0.020 Uiso 1 1 calc R
C4 C 0.5318(11) 0.1488(4) 0.4311(3) 0.0141(8) Uani 1 1 d .
C5 C 0.3947(11) 0.1641(4) 0.3521(3) 0.0162(8) Uani 1 1 d .
H5 H 0.3088 0.0924 0.3191 0.019 Uiso 1 1 calc R
C6 C 0.3843(11) 0.2835(4) 0.3221(3) 0.0166(9) Uani 1 1 d .
H6 H 0.2867 0.2943 0.2690 0.020 Uiso 1 1 calc R
C7 C 0.5387(11) 0.0198(4) 0.4621(3) 0.0155(8) Uani 1 1 d .
C8 C 0.6462(12) -0.0671(4) 0.4054(3) 0.0168(9) Uani 1 1 d .
N1 N 0.7432(12) -0.1293(4) 0.3580(3) 0.0261(9) Uani 1 1 d .
Br2 Br 0.18254(12) -0.05005(4) 0.84231(3) 0.01640(11) Uani 1 1 d .
C9 C 0.1270(11) 0.1122(4) 0.8801(3) 0.0128(8) Uani 1 1 d .
C10 C -0.0019(11) 0.1962(4) 0.8274(2) 0.0152(8) Uani 1 1 d .
H10 H -0.0695 0.1724 0.7727 0.018 Uiso 1 1 calc R
C11 C -0.0308(11) 0.3149(4) 0.8553(3) 0.0149(8) Uani 1 1 d .
H11 H -0.1155 0.3735 0.8194 0.018 Uiso 1 1 calc R
C12 C 0.0636(11) 0.3498(4) 0.9362(3) 0.0126(8) Uani 1 1 d .
C13 C 0.1904(11) 0.2626(4) 0.9881(3) 0.0142(8) Uani 1 1 d .
H13 H 0.2540 0.2851 1.0432 0.017 Uiso 1 1 calc R
C14 C 0.2240(11) 0.1444(4) 0.9603(3) 0.0139(8) Uani 1 1 d .
H14 H 0.3126 0.0858 0.9956 0.017 Uiso 1 1 calc R
C15 C 0.0356(11) 0.4808(4) 0.9625(2) 0.0123(8) Uani 1 1 d .
C16 C 0.1054(11) 0.5725(4) 0.8996(2) 0.0134(8) Uani 1 1 d .
N2 N 0.1697(11) 0.6397(4) 0.8475(2) 0.0200(8) Uani 1 1 d .

loop_
_atom_site_aniso_label
_atom_site_aniso_U_11
_atom_site_aniso_U_22
_atom_site_aniso_U_33
_atom_site_aniso_U_23
_atom_site_aniso_U_13
_atom_site_aniso_U_12
Br1 0.0255(3) 0.0161(2) 0.0281(3) 0.00910(18) 0.00201(19) 0.00579(18)
C1 0.014(2) 0.014(2) 0.019(2) 0.0057(16) 0.0042(16) 0.0029(16)
C2 0.015(2) 0.015(2) 0.018(2) -0.0020(16) -0.0004(16) 0.0001(16)
C3 0.014(2) 0.023(2) 0.014(2) 0.0020(17) -0.0002(16) 0.0048(17)
C4 0.015(2) 0.015(2) 0.0121(19) 0.0004(15) 0.0000(15) 0.0023(16)
C5 0.018(2) 0.016(2) 0.014(2) -0.0006(16) 0.0010(16) 0.0002(16)
C6 0.019(2) 0.020(2) 0.0117(19) 0.0048(16) 0.0002(16) 0.0035(17)
C7 0.015(2) 0.016(2) 0.015(2) -0.0033(16) 0.0011(16) 0.0023(16)
C8 0.024(2) 0.0127(19) 0.014(2) 0.0035(16) 0.0020(17) 0.0022(17)
N1 0.041(3) 0.019(2) 0.021(2) 0.0010(16) 0.0126(18) 0.0074(18)
Br2 0.0201(2) 0.0122(2) 0.0176(2) -0.00397(15) 0.00038(16) 0.00507(16)
C9 0.015(2) 0.0083(18) 0.0144(19) -0.0041(15) 0.0029(15) -0.0001(15)
C10 0.019(2) 0.017(2) 0.0091(18) -0.0025(15) 0.0018(16) 0.0007(17)
C11 0.016(2) 0.015(2) 0.013(2) 0.0023(16) 0.0005(16) 0.0017(16)
C12 0.0116(19) 0.0103(18) 0.015(2) -0.0022(15) 0.0017(15) -0.0005(15)
C13 0.014(2) 0.015(2) 0.0132(19) -0.0025(16) 0.0012(15) 0.0010(16)
C14 0.015(2) 0.0134(19) 0.0132(19) 0.0013(15) -0.0002(15) 0.0030(16)
C15 0.016(2) 0.0118(19) 0.0089(18) 0.0038(15) -0.0026(15) 0.0027(15)
C16 0.017(2) 0.0105(18) 0.0122(19) -0.0025(15) -0.0005(16) 0.0022(15)
N2 0.029(2) 0.0154(18) 0.0155(18) 0.0001(15) 0.0026(16) 0.0018(16)

loop_
_atom_type_symbol
_atom_type_description
_atom_type_scat_dispersion_real
_atom_type_scat_dispersion_imag
_atom_type_scat_source
C C 0.0033 0.0016 'International Tables Vol C Tables 4.2.6.8 and 6.1.1.4'
H H 0.0000 0.0000 'International Tables Vol C Tables 4.2.6.8 and 6.1.1.4'
Br Br -0.2901 2.4595 'International Tables Vol C Tables 4.2.6.8 and 6.1.1.4'
N N 0.0061 0.0033 'International Tables Vol C Tables 4.2.6.8 and 6.1.1.4'

loop_
_geom_angle_atom_site_label_1
_geom_angle_atom_site_label_2
_geom_angle_atom_site_label_3
_geom_angle
_geom_angle_site_symmetry_1
C2 C1 Br1 118.2(3) .
C6 C1 Br1 120.6(3) .
C6 C1 C2 121.2(4) .
C1 C2 H2 120.0 .
C3 C2 C1 119.9(4) .
C3 C2 H2 120.0 .
C2 C3 H3 120.2 .
C2 C3 C4 119.7(4) .
C4 C3 H3 120.2 .
C3 C4 C5 119.8(4) .
C3 C4 C7 121.1(4) .
C5 C4 C7 119.1(4) .
C4 C5 H5 119.9 .
C6 C5 C4 120.1(4) .
C6 C5 H5 119.9 .
C1 C6 C5 119.2(4) .
C1 C6 H6 120.4 .
C5 C6 H6 120.4 .
C7 C7 C4 125.7(5) 2_656
C7 C7 C8 119.1(5) 2_656
C8 C7 C4 115.2(4) .
N1 C8 C7 175.4(5) .
C10 C9 Br2 120.0(3) .
C14 C9 Br2 118.6(3) .
C14 C9 C10 121.4(4) .
C9 C10 H10 120.4 .
C11 C10 C9 119.2(4) .
C11 C10 H10 120.4 .
C10 C11 H11 119.7 .
C10 C11 C12 120.6(4) .
C12 C11 H11 119.7 .
C11 C12 C15 118.2(4) .
C13 C12 C11 118.9(4) .
C13 C12 C15 122.9(4) .
C12 C13 H13 119.6 .
C14 C13 C12 120.8(4) .
C14 C13 H13 119.6 .
C9 C14 H14 120.4 .
C13 C14 C9 119.1(4) .
C13 C14 H14 120.4 .
C15 C15 C12 126.9(5) 2_567
C15 C15 C16 119.5(5) 2_567
C16 C15 C12 113.5(3) .
N2 C16 C15 175.8(5) .

loop_
_geom_bond_atom_site_label_1
_geom_bond_atom_site_label_2
_geom_bond_distance
_geom_bond_site_symmetry_2
Br1 C1 1.891(4) .
C1 C2 1.387(6) .
C1 C6 1.377(6) .
C2 H2 0.9500 .
C2 C3 1.382(6) .
C3 H3 0.9500 .
C3 C4 1.393(6) .
C4 C5 1.402(6) .
C4 C7 1.485(6) .
C5 H5 0.9500 .
C5 C6 1.386(6) .
C6 H6 0.9500 .
C7 C7 1.360(9) 2_656
C7 C8 1.442(6) .
C8 N1 1.144(6) .
Br2 C9 1.899(4) .
C9 C10 1.387(6) .
C9 C14 1.384(6) .
C10 H10 0.9500 .
C10 C11 1.380(6) .
C11 H11 0.9500 .
C11 C12 1.400(6) .
C12 C13 1.399(6) .
C12 C15 1.496(6) .
C13 H13 0.9500 .
C13 C14 1.379(6) .
C14 H14 0.9500 .
C15 C15 1.361(8) 2_567
C15 C16 1.444(6) .
C16 N2 1.140(6) .

loop_
_geom_torsion_atom_site_label_1
_geom_torsion_atom_site_label_2
_geom_torsion_atom_site_label_3
_geom_torsion_atom_site_label_4
_geom_torsion
_geom_torsion_site_symmetry_4
Br1 C1 C2 C3 -179.4(3) .
Br1 C1 C6 C5 178.9(3) .
C1 C2 C3 C4 -0.5(7) .
C2 C1 C6 C5 -0.5(7) .
C2 C3 C4 C5 1.5(7) .
C2 C3 C4 C7 179.7(4) .
C3 C4 C5 C6 -2.0(7) .
C3 C4 C7 C7 42.7(8) 2_656
C3 C4 C7 C8 -135.7(4) .
C4 C5 C6 C1 1.4(7) .
C5 C4 C7 C7 -139.0(6) 2_656
C5 C4 C7 C8 42.6(6) .
C6 C1 C2 C3 0.0(7) .
C7 C4 C5 C6 179.8(4) .
Br2 C9 C10 C11 -178.1(3) .
Br2 C9 C14 C13 178.9(3) .
C9 C10 C11 C12 -1.0(6) .
C10 C9 C14 C13 0.2(6) .
C10 C11 C12 C13 0.5(6) .
C10 C11 C12 C15 178.4(4) .
C11 C12 C13 C14 0.3(6) .
C11 C12 C15 C15 149.3(6) 2_567
C11 C12 C15 C16 -32.9(5) .
C12 C13 C14 C9 -0.7(6) .
C13 C12 C15 C15 -32.8(8) 2_567
C13 C12 C15 C16 145.0(4) .
C14 C9 C10 C11 0.6(7) .
C15 C12 C13 C14 -177.5(4) .
